data_7230098
loop_
_publ_author_name
'Hachu\/la, Barbara'
'Zubko, Maciej'
'Zajdel, Pawe\/l'
'Ksi\;a\.zek, Maria'
'Kusz, Joachim'
'Starczewska, Oliwia'
'Janek, Joanna'
'Pisarski, Wojciech'

_publ_section_title
;
 Polymorphs of oxindole as the core structures in bioactive compounds
;
_journal_issue 12
_journal_name_full CrystEngComm
_journal_page_first 1739
_journal_paper_doi 10.1039/C7CE01237C
_journal_volume 20
_journal_year 2018
_chemical_formula_moiety 'C8 H7 N O'
_chemical_formula_sum 'C8 H7 N O'
_chemical_formula_weight 133.15
_chemical_name_common 2-oxindole
_chemical_name_systematic
;
indolin-2-one
;
_space_group_IT_number 2
_space_group_name_Hall '-P 1'
_space_group_name_H-M_alt 'P -1'
_symmetry_cell_setting triclinic
_symmetry_space_group_name_Hall '-P 1'
_symmetry_space_group_name_H-M 'P -1'
_atom_sites_solution_hydrogens geom
_atom_sites_solution_primary direct
_atom_sites_solution_secondary difmap
_audit_block_doi 10.5517/ccwfkf8
_audit_creation_method SHELXL-97
_audit_update_record
;
2011-03-14 deposited with the CCDC.
2018-02-09 downloaded from the CCDC.
;
_cell_angle_alpha 114.825(2)
_cell_angle_beta 100.483(2)
_cell_angle_gamma 91.664(2)
_cell_formula_units_Z 6
_cell_length_a 5.6075(1)
_cell_length_b 13.0331(3)
_cell_length_c 14.8275(3)
_cell_measurement_reflns_used 7748
_cell_measurement_temperature 100(1)
_cell_measurement_theta_max 34.5420
_cell_measurement_theta_min 3.0926
_cell_volume 960.32(4)
_computing_cell_refinement
;
CrysAlis RED, Oxford Diffraction Ltd.,
Version 1.171.32.29
;
_computing_data_collection
;
CrysAlis CCD, Oxford Diffraction Ltd.,
Version 1.171.32.29
;
_computing_data_reduction
;
CrysAlis RED, Oxford Diffraction Ltd.,
Version 1.171.32.29
;
_computing_structure_refinement 'SHELXL-97 (Sheldrick, 2008)'
_computing_structure_solution 'SHELXS-97 (Sheldrick, 2008)'
_diffrn_ambient_temperature 100(1)
_diffrn_detector_area_resol_mean 16.0328
_diffrn_measured_fraction_theta_full 0.978
_diffrn_measured_fraction_theta_max 0.978
_diffrn_measurement_device_type
;
Oxford Diffraction Diffractometer with Sapphire3 detector
;
_diffrn_measurement_method '\w - scan'
_diffrn_radiation_monochromator graphite
_diffrn_radiation_source 'fine-focus sealed tube'
_diffrn_radiation_type MoK\a
_diffrn_radiation_wavelength 0.71073
_diffrn_reflns_av_R_equivalents 0.0127
_diffrn_reflns_av_sigmaI/netI 0.0182
_diffrn_reflns_limit_h_max 3
_diffrn_reflns_limit_h_min -6
_diffrn_reflns_limit_k_max 15
_diffrn_reflns_limit_k_min -15
_diffrn_reflns_limit_l_max 17
_diffrn_reflns_limit_l_min -16
_diffrn_reflns_number 7481
_diffrn_reflns_theta_full 25.00
_diffrn_reflns_theta_max 25.05
_diffrn_reflns_theta_min 3.10
_exptl_absorpt_coefficient_mu 0.093
_exptl_absorpt_correction_T_max 0.9917
_exptl_absorpt_correction_T_min 0.9464
_exptl_absorpt_correction_type multi-scan
_exptl_absorpt_process_details
;
CrysAlis RED, Oxford Diffraction Ltd.,
Version 1.171.32.29
Empirical absorption correction using spherical harmonics,
implemented in SCALE3 ABSPACK scaling algorithm.
;
_exptl_crystal_colour colourless
_exptl_crystal_density_diffrn 1.381
_exptl_crystal_density_method 'not measured'
_exptl_crystal_description needle
_exptl_crystal_F_000 420
_exptl_crystal_size_max 0.60
_exptl_crystal_size_mid 0.17
_exptl_crystal_size_min 0.09
_refine_diff_density_max 0.227
_refine_diff_density_min -0.180
_refine_diff_density_rms 0.034
_refine_ls_extinction_coef 0.025(4)
_refine_ls_extinction_expression Fc^*^=kFc[1+0.001xFc^2^\l^3^/sin(2\q)]^-1/4^
_refine_ls_extinction_method SHELXL
_refine_ls_goodness_of_fit_ref 1.084
_refine_ls_hydrogen_treatment mixed
_refine_ls_matrix_type full
_refine_ls_number_parameters 290
_refine_ls_number_reflns 3329
_refine_ls_number_restraints 0
_refine_ls_restrained_S_all 1.084
_refine_ls_R_factor_all 0.0344
_refine_ls_R_factor_gt 0.0290
_refine_ls_shift/su_max 0.000
_refine_ls_shift/su_mean 0.000
_refine_ls_structure_factor_coef Fsqd
_refine_ls_weighting_details 'calc w=1/[\s^2^(Fo^2^)+(0.0660P)^2^+0.0000P] where P=(Fo^2^+2Fc^2^)/3'
_refine_ls_weighting_scheme calc
_refine_ls_wR_factor_gt 0.0896
_refine_ls_wR_factor_ref 0.0917
_reflns_number_gt 2890
_reflns_number_total 3329
_reflns_threshold_expression >2sigma(I)
_cod_data_source_file c7ce01237c3.cif
_cod_data_source_block shelxl6
_cod_depositor_comments 'Adding full bibliography for 7230098--7230105.cif.'
_cod_original_cell_volume 960.32(3)
_cod_database_code 7230098

loop_
_symmetry_equiv_pos_as_xyz
'x, y, z'
'-x, -y, -z'

loop_
_atom_site_label
_atom_site_type_symbol
_atom_site_fract_x
_atom_site_fract_y
_atom_site_fract_z
_atom_site_U_iso_or_equiv
_atom_site_adp_type
_atom_site_occupancy
_atom_site_symmetry_multiplicity
_atom_site_calc_flag
_atom_site_refinement_flags
O1 O 0.81220(14) 0.75102(7) 0.23984(6) 0.0196(2) Uani 1 1 d .
N1 N 0.55763(18) 0.59414(8) 0.21148(7) 0.0153(2) Uani 1 1 d .
H1N H 0.473(2) 0.6256(12) 0.2579(10) 0.018 Uiso 1 1 d .
C1 C 0.5134(2) 0.47799(10) 0.14366(8) 0.0136(3) Uani 1 1 d .
C2 C 0.3387(2) 0.39690(10) 0.13732(9) 0.0159(3) Uani 1 1 d .
H2 H 0.2297 0.4155 0.1825 0.019 Uiso 1 1 calc R
C3 C 0.3291(2) 0.28657(10) 0.06176(9) 0.0176(3) Uani 1 1 d .
H3 H 0.2101 0.2289 0.0549 0.021 Uiso 1 1 calc R
C4 C 0.4899(2) 0.25941(10) -0.00360(9) 0.0178(3) Uani 1 1 d .
H4 H 0.4804 0.1835 -0.0542 0.021 Uiso 1 1 calc R
C5 C 0.6653(2) 0.34252(10) 0.00431(9) 0.0161(3) Uani 1 1 d .
H5 H 0.7757 0.3237 -0.0403 0.019 Uiso 1 1 calc R
C6 C 0.67634(19) 0.45297(10) 0.07816(8) 0.0135(3) Uani 1 1 d .
C7 C 0.8338(2) 0.56168(10) 0.10562(8) 0.0142(3) Uani 1 1 d .
H7A H 0.8139 0.5818 0.0475 0.017 Uiso 1 1 calc R
H7B H 1.0082 0.5550 0.1270 0.017 Uiso 1 1 calc R
C8 C 0.7402(2) 0.64937(10) 0.19328(8) 0.0143(3) Uani 1 1 d .
O1A O 0.18154(15) 0.63777(7) 0.32562(6) 0.0202(2) Uani 1 1 d .
N1A N -0.01175(17) 0.70604(9) 0.46043(7) 0.0153(2) Uani 1 1 d .
H1NA H -0.116(2) 0.7468(11) 0.4424(10) 0.018 Uiso 1 1 d .
C1A C 0.00419(19) 0.69951(9) 0.55376(8) 0.0137(3) Uani 1 1 d .
C2A C -0.1327(2) 0.74814(10) 0.62675(9) 0.0159(3) Uani 1 1 d .
H2A H -0.2580 0.7928 0.6182 0.019 Uiso 1 1 calc R
C3A C -0.0786(2) 0.72859(10) 0.71343(9) 0.0170(3) Uani 1 1 d .
H3A H -0.1708 0.7597 0.7645 0.020 Uiso 1 1 calc R
C4A C 0.1071(2) 0.66471(10) 0.72668(9) 0.0181(3) Uani 1 1 d .
H4A H 0.1428 0.6543 0.7872 0.022 Uiso 1 1 calc R
C5A C 0.2414(2) 0.61591(10) 0.65200(9) 0.0168(3) Uani 1 1 d .
H5A H 0.3680 0.5720 0.6610 0.020 Uiso 1 1 calc R
C6A C 0.1879(2) 0.63234(9) 0.56480(8) 0.0141(3) Uani 1 1 d .
C7A C 0.2925(2) 0.59164(10) 0.47098(8) 0.0154(3) Uani 1 1 d .
H7AA H 0.2657 0.5076 0.4338 0.018 Uiso 1 1 calc R
H7BA H 0.4698 0.6171 0.4883 0.018 Uiso 1 1 calc R
C8A C 0.1528(2) 0.64617(10) 0.40877(8) 0.0150(3) Uani 1 1 d .
O1B O 0.61287(15) 0.85066(8) 0.44994(6) 0.0228(2) Uani 1 1 d .
N1B N 0.33044(18) 0.86636(8) 0.32398(7) 0.0166(2) Uani 1 1 d .
H1NB H 0.215(2) 0.8114(12) 0.3167(10) 0.020 Uiso 1 1 d .
C1B C 0.3210(2) 0.92260(10) 0.26068(8) 0.0154(3) Uani 1 1 d .
C2B C 0.1328(2) 0.91417(10) 0.18215(9) 0.0179(3) Uani 1 1 d .
H2B H -0.019(2) 0.8685(11) 0.1663(10) 0.022 Uiso 1 1 d .
C3B C 0.1727(2) 0.97636(10) 0.12853(9) 0.0211(3) Uani 1 1 d .
H3B H 0.0474 0.9726 0.0743 0.025 Uiso 1 1 calc R
C4B C 0.3922(2) 1.04385(10) 0.15276(9) 0.0220(3) Uani 1 1 d .
H4B H 0.4165 1.0841 0.1140 0.026 Uiso 1 1 calc R
C5B C 0.5769(2) 1.05302(10) 0.23340(9) 0.0201(3) Uani 1 1 d .
H5B H 0.7258 1.1003 0.2506 0.024 Uiso 1 1 calc R
C6B C 0.5407(2) 0.99243(9) 0.28806(9) 0.0165(3) Uani 1 1 d .
C7B C 0.6984(2) 0.98343(10) 0.37714(9) 0.0184(3) Uani 1 1 d .
H7AB H 0.719(2) 1.0546(12) 0.4385(10) 0.022 Uiso 1 1 d .
H7BB H 0.862(3) 0.9619(11) 0.3647(10) 0.022 Uiso 1 1 d .
C8B C 0.5506(2) 0.89258(10) 0.39002(9) 0.0171(3) Uani 1 1 d .

loop_
_atom_site_aniso_label
_atom_site_aniso_U_11
_atom_site_aniso_U_22
_atom_site_aniso_U_33
_atom_site_aniso_U_23
_atom_site_aniso_U_13
_atom_site_aniso_U_12
O1 0.0207(4) 0.0137(4) 0.0215(5) 0.0052(4) 0.0038(3) 0.0000(3)
N1 0.0172(5) 0.0147(5) 0.0135(5) 0.0045(4) 0.0063(4) 0.0025(4)
C1 0.0149(6) 0.0146(6) 0.0120(6) 0.0072(5) 0.0006(4) 0.0035(5)
C2 0.0151(6) 0.0194(6) 0.0169(6) 0.0114(5) 0.0035(5) 0.0030(5)
C3 0.0169(6) 0.0163(6) 0.0213(6) 0.0117(5) -0.0004(5) -0.0009(5)
C4 0.0202(6) 0.0136(6) 0.0170(6) 0.0057(5) 0.0000(5) 0.0031(5)
C5 0.0158(6) 0.0178(6) 0.0151(6) 0.0073(5) 0.0036(4) 0.0055(5)
C6 0.0129(5) 0.0172(6) 0.0128(6) 0.0093(5) 0.0009(4) 0.0037(4)
C7 0.0130(5) 0.0165(6) 0.0140(6) 0.0076(5) 0.0024(4) 0.0018(4)
C8 0.0134(5) 0.0166(6) 0.0140(6) 0.0088(5) 0.0000(4) 0.0018(5)
O1A 0.0219(5) 0.0266(5) 0.0155(5) 0.0112(4) 0.0063(3) 0.0038(4)
N1A 0.0157(5) 0.0173(5) 0.0147(5) 0.0087(4) 0.0027(4) 0.0052(4)
C1A 0.0145(6) 0.0122(6) 0.0128(6) 0.0049(5) 0.0005(4) -0.0017(4)
C2A 0.0135(5) 0.0133(6) 0.0183(6) 0.0047(5) 0.0026(5) 0.0005(4)
C3A 0.0190(6) 0.0152(6) 0.0139(6) 0.0025(5) 0.0063(5) -0.0017(5)
C4A 0.0211(6) 0.0194(6) 0.0133(6) 0.0078(5) 0.0020(5) -0.0023(5)
C5A 0.0155(6) 0.0170(6) 0.0176(6) 0.0082(5) 0.0015(5) 0.0014(5)
C6A 0.0131(5) 0.0125(6) 0.0146(6) 0.0043(5) 0.0021(4) -0.0010(4)
C7A 0.0142(6) 0.0161(6) 0.0148(6) 0.0056(5) 0.0036(4) 0.0022(5)
C8A 0.0148(6) 0.0151(6) 0.0129(6) 0.0045(5) 0.0021(4) -0.0020(5)
O1B 0.0259(5) 0.0267(5) 0.0191(5) 0.0117(4) 0.0066(4) 0.0106(4)
N1B 0.0172(5) 0.0156(5) 0.0195(5) 0.0094(4) 0.0052(4) 0.0022(4)
C1B 0.0191(6) 0.0118(6) 0.0157(6) 0.0046(5) 0.0075(5) 0.0048(5)
C2B 0.0167(6) 0.0161(6) 0.0208(6) 0.0076(5) 0.0044(5) 0.0031(5)
C3B 0.0244(7) 0.0200(6) 0.0206(7) 0.0101(5) 0.0048(5) 0.0080(5)
C4B 0.0306(7) 0.0164(6) 0.0258(7) 0.0129(5) 0.0120(5) 0.0076(5)
C5B 0.0215(6) 0.0119(6) 0.0263(7) 0.0056(5) 0.0099(5) 0.0016(5)
C6B 0.0178(6) 0.0110(6) 0.0181(6) 0.0026(5) 0.0064(5) 0.0047(5)
C7B 0.0167(6) 0.0156(6) 0.0184(6) 0.0031(5) 0.0035(5) 0.0032(5)
C8B 0.0197(6) 0.0159(6) 0.0145(6) 0.0040(5) 0.0062(5) 0.0087(5)

loop_
_atom_type_symbol
_atom_type_description
_atom_type_scat_dispersion_real
_atom_type_scat_dispersion_imag
_atom_type_scat_source
C C 0.0033 0.0016 'International Tables Vol C Tables 4.2.6.8 and 6.1.1.4'
H H 0.0000 0.0000 'International Tables Vol C Tables 4.2.6.8 and 6.1.1.4'
N N 0.0061 0.0033 'International Tables Vol C Tables 4.2.6.8 and 6.1.1.4'
O O 0.0106 0.0060 'International Tables Vol C Tables 4.2.6.8 and 6.1.1.4'

loop_
_citation_id
_citation_doi
_citation_year
1 10.1021/jp206073v 2011

loop_
_geom_angle_atom_site_label_1
_geom_angle_atom_site_label_2
_geom_angle_atom_site_label_3
_geom_angle
C8 N1 C1 111.91(10)
C8 N1 H1N 125.7(9)
C1 N1 H1N 122.4(9)
C2 C1 C6 122.60(11)
C2 C1 N1 128.11(10)
C6 C1 N1 109.29(10)
C1 C2 C3 117.20(11)
C1 C2 H2 121.4
C3 C2 H2 121.4
C4 C3 C2 121.29(11)
C4 C3 H3 119.4
C2 C3 H3 119.4
C3 C4 C5 120.56(11)
C3 C4 H4 119.7
C5 C4 H4 119.7
C6 C5 C4 119.10(11)
C6 C5 H5 120.5
C4 C5 H5 120.5
C5 C6 C1 119.24(11)
C5 C6 C7 133.01(11)
C1 C6 C7 107.74(10)
C6 C7 C8 103.64(9)
C6 C7 H7A 111.0
C8 C7 H7A 111.0
C6 C7 H7B 111.0
C8 C7 H7B 111.0
H7A C7 H7B 109.0
O1 C8 N1 125.40(11)
O1 C8 C7 127.20(10)
N1 C8 C7 107.40(10)
C8A N1A C1A 111.49(10)
C8A N1A H1NA 127.5(8)
C1A N1A H1NA 121.0(8)
C2A C1A C6A 122.14(11)
C2A C1A N1A 128.63(11)
C6A C1A N1A 109.23(10)
C1A C2A C3A 117.05(11)
C1A C2A H2A 121.5
C3A C2A H2A 121.5
C4A C3A C2A 121.48(11)
C4A C3A H3A 119.3
C2A C3A H3A 119.3
C3A C4A C5A 120.52(11)
C3A C4A H4A 119.7
C5A C4A H4A 119.7
C6A C5A C4A 118.97(11)
C6A C5A H5A 120.5
C4A C5A H5A 120.5
C5A C6A C1A 119.80(11)
C5A C6A C7A 132.50(11)
C1A C6A C7A 107.70(10)
C6A C7A C8A 103.54(9)
C6A C7A H7AA 111.1
C8A C7A H7AA 111.1
C6A C7A H7BA 111.1
C8A C7A H7BA 111.1
H7AA C7A H7BA 109.0
O1A C8A N1A 125.66(11)
O1A C8A C7A 126.33(11)
N1A C8A C7A 108.01(10)
C8B N1B C1B 111.61(10)
C8B N1B H1NB 122.7(8)
C1B N1B H1NB 125.1(8)
C2B C1B C6B 122.41(11)
C2B C1B N1B 128.49(11)
C6B C1B N1B 109.10(10)
C1B C2B C3B 117.19(11)
C1B C2B H2B 121.3(8)
C3B C2B H2B 121.5(8)
C4B C3B C2B 121.28(11)
C4B C3B H3B 119.4
C2B C3B H3B 119.4
C3B C4B C5B 120.57(12)
C3B C4B H4B 119.7
C5B C4B H4B 119.7
C6B C5B C4B 119.10(11)
C6B C5B H5B 120.5
C4B C5B H5B 120.5
C5B C6B C1B 119.41(11)
C5B C6B C7B 132.42(11)
C1B C6B C7B 108.17(11)
C6B C7B C8B 103.16(9)
C6B C7B H7AB 111.1(8)
C8B C7B H7AB 109.1(8)
C6B C7B H7BB 112.4(8)
C8B C7B H7BB 112.0(8)
H7AB C7B H7BB 109.0(11)
O1B C8B N1B 125.18(11)
O1B C8B C7B 127.23(11)
N1B C8B C7B 107.58(10)

loop_
_geom_bond_atom_site_label_1
_geom_bond_atom_site_label_2
_geom_bond_distance
O1 C8 1.2224(14)
N1 C8 1.3636(15)
N1 C1 1.4048(15)
N1 H1N 0.873(14)
C1 C2 1.3813(16)
C1 C6 1.3997(16)
C2 C3 1.3952(17)
C2 H2 0.9500
C3 C4 1.3881(17)
C3 H3 0.9500
C4 C5 1.3939(17)
C4 H4 0.9500
C5 C6 1.3862(16)
C5 H5 0.9500
C6 C7 1.5049(16)
C7 C8 1.5189(16)
C7 H7A 0.9900
C7 H7B 0.9900
O1A C8A 1.2319(14)
N1A C8A 1.3582(15)
N1A C1A 1.4087(15)
N1A H1NA 0.880(14)
C1A C2A 1.3847(16)
C1A C6A 1.4019(16)
C2A C3A 1.3950(17)
C2A H2A 0.9500
C3A C4A 1.3890(18)
C3A H3A 0.9500
C4A C5A 1.3919(17)
C4A H4A 0.9500
C5A C6A 1.3795(16)
C5A H5A 0.9500
C6A C7A 1.5021(16)
C7A C8A 1.5131(17)
C7A H7AA 0.9900
C7A H7BA 0.9900
O1B C8B 1.2311(15)
N1B C8B 1.3618(15)
N1B C1B 1.4080(15)
N1B H1NB 0.909(14)
C1B C2B 1.3857(16)
C1B C6B 1.3975(16)
C2B C3B 1.3907(18)
C2B H2B 0.957(13)
C3B C4B 1.3887(17)
C3B H3B 0.9500
C4B C5B 1.3926(18)
C4B H4B 0.9500
C5B C6B 1.3819(17)
C5B H5B 0.9500
C6B C7B 1.5006(17)
C7B C8B 1.5218(18)
C7B H7AB 0.974(14)
C7B H7BB 0.992(14)

loop_
_geom_hbond_atom_site_label_D
_geom_hbond_atom_site_label_H
_geom_hbond_atom_site_label_A
_geom_hbond_distance_DH
_geom_hbond_distance_HA
_geom_hbond_distance_DA
_geom_hbond_angle_DHA
_geom_hbond_site_symmetry_A
N1 H1N O1A 0.873(14) 2.043(14) 2.8628(13) 155.9(12) .
N1A H1NA O1B 0.880(14) 2.054(14) 2.8923(14) 159.1(12) 1_455
N1B H1NB O1A 0.909(14) 2.326(15) 3.0819(13) 140.4(11) .
N1B H1NB O1 0.909(14) 2.286(13) 3.0189(13) 137.5(11) 1_455
C7B H7BB O1 0.992(14) 2.560(13) 3.0222(15) 108.3(9) .
C2B H2B O1 0.957(13) 2.474(14) 3.2174(15) 134.5(10) 1_455

loop_
_geom_torsion_atom_site_label_1
_geom_torsion_atom_site_label_2
_geom_torsion_atom_site_label_3
_geom_torsion_atom_site_label_4
_geom_torsion
C8 N1 C1 C2 -177.92(11)
C8 N1 C1 C6 1.32(13)
C6 C1 C2 C3 -0.07(16)
N1 C1 C2 C3 179.09(10)
C1 C2 C3 C4 0.59(16)
C2 C3 C4 C5 -0.43(17)
C3 C4 C5 C6 -0.27(17)
C4 C5 C6 C1 0.76(16)
C4 C5 C6 C7 -178.13(11)
C2 C1 C6 C5 -0.61(16)
N1 C1 C6 C5 -179.90(9)
C2 C1 C6 C7 178.55(10)
N1 C1 C6 C7 -0.75(12)
C5 C6 C7 C8 178.99(11)
C1 C6 C7 C8 0.00(11)
C1 N1 C8 O1 178.61(10)
C1 N1 C8 C7 -1.29(12)
C6 C7 C8 O1 -179.12(11)
C6 C7 C8 N1 0.77(11)
C8A N1A C1A C2A -179.56(11)
C8A N1A C1A C6A 0.05(13)
C6A C1A C2A C3A 0.70(16)
N1A C1A C2A C3A -179.73(11)
C1A C2A C3A C4A 1.02(16)
C2A C3A C4A C5A -1.52(17)
C3A C4A C5A C6A 0.26(17)
C4A C5A C6A C1A 1.42(16)
C4A C5A C6A C7A -179.19(11)
C2A C1A C6A C5A -1.94(16)
N1A C1A C6A C5A 178.42(10)
C2A C1A C6A C7A 178.53(10)
N1A C1A C6A C7A -1.11(12)
C5A C6A C7A C8A -177.82(12)
C1A C6A C7A C8A 1.63(11)
C1A N1A C8A O1A -179.26(11)
C1A N1A C8A C7A 1.02(12)
C6A C7A C8A O1A 178.67(11)
C6A C7A C8A N1A -1.61(12)
C8B N1B C1B C2B 177.35(11)
C8B N1B C1B C6B -2.22(13)
C6B C1B C2B C3B 1.69(17)
N1B C1B C2B C3B -177.83(11)
C1B C2B C3B C4B 0.10(18)
C2B C3B C4B C5B -1.49(18)
C3B C4B C5B C6B 1.11(18)
C4B C5B C6B C1B 0.62(17)
C4B C5B C6B C7B -179.99(12)
C2B C1B C6B C5B -2.08(17)
N1B C1B C6B C5B 177.52(10)
C2B C1B C6B C7B 178.40(10)
N1B C1B C6B C7B -2.00(13)
C5B C6B C7B C8B -174.55(12)
C1B C6B C7B C8B 4.89(12)
C1B N1B C8B O1B -175.83(11)
C1B N1B C8B C7B 5.38(13)
C6B C7B C8B O1B 175.06(11)
C6B C7B C8B N1B -6.18(12)
